data_7155071
loop_
_publ_author_name
'Bernhard, Yann'
'Gigot, Elodie'
'Goncalves, Victor'
'Moreau, Mathieu'
'Sok, Nicolas'
'Richard, Philippe'
'Decr\'eau, Richard A'

_publ_section_title
;
 Direct subphthalocyanine conjugation to bombesin vs. indirect conjugation
 to its lipidic nanocarrier.
;
_journal_issue 19
_journal_name_full 'Organic &amp; biomolecular chemistry'
_journal_page_first 4511
_journal_page_last 4518
_journal_paper_doi 10.1039/c6ob00530f
_journal_volume 14
_journal_year 2016
_chemical_formula_moiety 'C33 H19 B N6 O2'
_chemical_formula_sum 'C33 H19 B N6 O2'
_chemical_formula_weight 542.35
_space_group_crystal_system monoclinic
_space_group_IT_number 14
_space_group_name_Hall '-P 2ybc'
_space_group_name_H-M_alt 'P 1 21/c 1'
_symmetry_space_group_name_Hall '-P 2ybc'
_symmetry_space_group_name_H-M 'P 1 21/c 1'
_atom_sites_solution_hydrogens geom
_atom_sites_solution_primary direct
_audit_creation_date 2016-02-29
_audit_creation_method
;
Olex2 1.2
(compiled 2016.02.19 svn.r3266 for OlexSys, GUI svn.r5155)
;
_audit_update_record
;
2016-02-29 deposited with the CCDC.
2016-04-12 downloaded from the CCDC.
;
_cell_angle_alpha 90
_cell_angle_beta 98.193(2)
_cell_angle_gamma 90
_cell_formula_units_Z 4
_cell_length_a 12.3797(13)
_cell_length_b 27.177(3)
_cell_length_c 7.8604(8)
_cell_measurement_reflns_used 9833
_cell_measurement_temperature 115
_cell_measurement_theta_max 32.11
_cell_measurement_theta_min 2.80
_cell_volume 2617.6(5)
_computing_molecular_graphics 'Olex2 (Dolomanov et al., 2009)'
_computing_publication_material 'Olex2 (Dolomanov et al., 2009)'
_computing_structure_refinement 'XL (Sheldrick, 2008)'
_computing_structure_solution 'ShelXS (Sheldrick, 2008)'
_diffrn_ambient_temperature 115
_diffrn_detector 'CCD Plate'
_diffrn_detector_area_resol_mean '512 x 512'
_diffrn_detector_type APEX2
_diffrn_measured_fraction_theta_full 0.995
_diffrn_measured_fraction_theta_max 0.994
_diffrn_measurement_device '\k-geometry diffractometer'
_diffrn_measurement_device_type 'Nonius Kappa Apex II'
_diffrn_measurement_method '\f and \w scans''
_diffrn_radiation_collimation '0.6 mm'
_diffrn_radiation_monochromator graphite
_diffrn_radiation_probe x-ray
_diffrn_radiation_type MoK\a
_diffrn_radiation_wavelength 0.71073
_diffrn_reflns_av_R_equivalents 0.0336
_diffrn_reflns_av_unetI/netI 0.0203
_diffrn_reflns_Laue_measured_fraction_full 0.995
_diffrn_reflns_Laue_measured_fraction_max 0.994
_diffrn_reflns_limit_h_max 18
_diffrn_reflns_limit_h_min -18
_diffrn_reflns_limit_k_max 40
_diffrn_reflns_limit_k_min -40
_diffrn_reflns_limit_l_max 11
_diffrn_reflns_limit_l_min -11
_diffrn_reflns_number 76218
_diffrn_reflns_point_group_measured_fraction_full 0.995
_diffrn_reflns_point_group_measured_fraction_max 0.994
_diffrn_reflns_theta_full 25.242
_diffrn_reflns_theta_max 32.207
_diffrn_reflns_theta_min 2.238
_diffrn_source 'X-ray tube'
_diffrn_source_target Mo
_diffrn_source_type 'Siemens KFF Mo 2K-180'
_diffrn_standards_number 0
_exptl_absorpt_coefficient_mu 0.089
_exptl_absorpt_correction_T_max 0.7463
_exptl_absorpt_correction_T_min 0.6907
_exptl_absorpt_correction_type multi-scan
_exptl_absorpt_process_details
;
SADABS-2012/1 (Bruker,2012) was used for absorption correction.
wR2(int) was 0.0501 before and 0.0442 after correction.
The Ratio of minimum to maximum transmission is 0.9255.
The \l/2 correction factor is 0.0015.
;
_exptl_crystal_colour red
_exptl_crystal_colour_primary red
_exptl_crystal_density_diffrn 1.376
_exptl_crystal_description prism
_exptl_crystal_F_000 1120
_exptl_crystal_size_max 0.32
_exptl_crystal_size_mid 0.2
_exptl_crystal_size_min 0.17
_refine_diff_density_max 0.547
_refine_diff_density_min -0.285
_refine_diff_density_rms 0.065
_refine_ls_extinction_method none
_refine_ls_goodness_of_fit_ref 1.052
_refine_ls_hydrogen_treatment constr
_refine_ls_matrix_type full
_refine_ls_number_parameters 379
_refine_ls_number_reflns 9197
_refine_ls_number_restraints 0
_refine_ls_restrained_S_all 1.052
_refine_ls_R_factor_all 0.0590
_refine_ls_R_factor_gt 0.0480
_refine_ls_shift/su_max 0.000
_refine_ls_shift/su_mean 0.000
_refine_ls_structure_factor_coef Fsqd
_refine_ls_weighting_details 'w=1/[\s^2^(Fo^2^)+(0.0743P)^2^+0.7331P] where P=(Fo^2^+2Fc^2^)/3'
_refine_ls_weighting_scheme calc
_refine_ls_wR_factor_gt 0.1217
_refine_ls_wR_factor_ref 0.1298
_reflns_Friedel_coverage 0.000
_reflns_number_gt 7631
_reflns_number_total 9197
_reflns_threshold_expression 'I > 2\s(I)'
_cod_data_source_file c6ob00530f2.cif
_cod_data_source_block bernard400_0ma
_cod_depositor_comments 'Adding full bibliography for 7155071.cif.'
_cod_original_cell_volume 2617.5(5)
_cod_database_code 7155071
_shelx_space_group_comment
;
The symmetry employed for this shelxl refinement is uniquely defined
by the following loop, which should always be used as a source of
symmetry information in preference to the above space-group names.
They are only intended as comments.
;
_shelx_estimated_absorpt_t_max 0.985
_shelx_estimated_absorpt_t_min 0.972
_olex2_refinement_description
;
1. Fixed Uiso
 At 1.2 times of:
  All C(H) groups, All C(H,H) groups
2.a Secondary CH2 refined with riding coordinates:
 C31(H31A,H31B)
2.b Aromatic/amide H refined with riding coordinates:
 C3(H3), C4(H4), C5(H5), C6(H6), C11(H11), C12(H12), C13(H13), C14(H14),
 C19(H19), C20(H20), C21(H21), C22(H22), C26(H26), C27(H27), C29(H29), C30(H30)
2.c :
 C33(H33)
;
_shelx_shelxl_version_number 2014/7
_olex2_submission_special_instructions 'No special instructions were received'

loop_
_space_group_symop_operation_xyz
'x, y, z'
'-x, y+1/2, -z+1/2'
'-x, -y, -z'
'x, -y-1/2, z-1/2'

loop_
_atom_site_label
_atom_site_type_symbol
_atom_site_fract_x
_atom_site_fract_y
_atom_site_fract_z
_atom_site_U_iso_or_equiv
_atom_site_adp_type
_atom_site_occupancy
_atom_site_site_symmetry_order
_atom_site_calc_flag
_atom_site_refinement_flags_posn
B B 0.16308(8) 0.09447(4) 0.16856(13) 0.01314(17) Uani 1 1 d .
C1 C 0.32626(8) 0.12655(3) 0.36458(13) 0.01574(17) Uani 1 1 d .
C2 C 0.34358(8) 0.15944(3) 0.51210(13) 0.01723(18) Uani 1 1 d .
C3 C 0.43840(9) 0.17814(4) 0.60825(15) 0.0227(2) Uani 1 1 d .
H3 H 0.5084 0.1710 0.5780 0.027 Uiso 1 1 calc R
C4 C 0.42705(10) 0.20742(4) 0.74929(16) 0.0278(2) Uani 1 1 d .
H4 H 0.4902 0.2215 0.8141 0.033 Uiso 1 1 calc R
C5 C 0.32428(10) 0.21673(4) 0.79816(15) 0.0267(2) Uani 1 1 d .
H5 H 0.3194 0.2363 0.8969 0.032 Uiso 1 1 calc R
C6 C 0.22965(9) 0.19787(4) 0.70499(14) 0.0213(2) Uani 1 1 d .
H6 H 0.1604 0.2039 0.7395 0.026 Uiso 1 1 calc R
C7 C 0.23918(8) 0.16987(3) 0.55934(13) 0.01686(17) Uani 1 1 d .
C8 C 0.15853(8) 0.14409(3) 0.43845(12) 0.01524(17) Uani 1 1 d .
C9 C 0.01373(7) 0.09278(3) 0.35516(12) 0.01450(16) Uani 1 1 d .
C10 C -0.07490(7) 0.05914(4) 0.37736(12) 0.01541(17) Uani 1 1 d .
C11 C -0.16141(8) 0.06244(4) 0.47219(13) 0.01882(18) Uani 1 1 d .
H11 H -0.1725 0.0912 0.5361 0.023 Uiso 1 1 calc R
C12 C -0.23104(8) 0.02224(4) 0.47039(13) 0.0208(2) Uani 1 1 d .
H12 H -0.2927 0.0243 0.5295 0.025 Uiso 1 1 calc R
C13 C -0.21220(8) -0.02114(4) 0.38334(13) 0.02018(19) Uani 1 1 d .
H13 H -0.2600 -0.0483 0.3879 0.024 Uiso 1 1 calc R
C14 C -0.12526(8) -0.02541(4) 0.29033(13) 0.01760(18) Uani 1 1 d .
H14 H -0.1122 -0.0551 0.2329 0.021 Uiso 1 1 calc R
C15 C -0.05794(7) 0.01549(3) 0.28431(12) 0.01450(16) Uani 1 1 d .
C16 C 0.03892(7) 0.02344(3) 0.20248(12) 0.01340(16) Uani 1 1 d .
C17 C 0.20607(7) 0.00600(3) 0.12336(12) 0.01346(16) Uani 1 1 d .
C18 C 0.30452(7) -0.02285(3) 0.11973(12) 0.01454(16) Uani 1 1 d .
C19 C 0.32043(8) -0.07194(4) 0.07939(14) 0.01870(18) Uani 1 1 d .
H19 H 0.2606 -0.0925 0.0368 0.022 Uiso 1 1 calc R
C20 C 0.42637(9) -0.08987(4) 0.10341(15) 0.0225(2) Uani 1 1 d .
H20 H 0.4393 -0.1232 0.0753 0.027 Uiso 1 1 calc R
C21 C 0.51480(9) -0.05988(4) 0.16824(15) 0.0230(2) Uani 1 1 d .
H21 H 0.5862 -0.0735 0.1858 0.028 Uiso 1 1 calc R
C22 C 0.50033(8) -0.01071(4) 0.20736(14) 0.01957(19) Uani 1 1 d .
H22 H 0.5606 0.0094 0.2515 0.023 Uiso 1 1 calc R
C23 C 0.39449(7) 0.00817(3) 0.17979(12) 0.01508(17) Uani 1 1 d .
C24 C 0.35023(7) 0.05647(3) 0.21157(12) 0.01464(16) Uani 1 1 d .
C25 C 0.05340(8) 0.15205(3) -0.02003(12) 0.01489(17) Uani 1 1 d .
C26 C -0.04758(9) 0.13649(4) -0.10374(15) 0.0211(2) Uani 1 1 d .
H26 H -0.0592 0.1028 -0.1329 0.025 Uiso 1 1 calc R
C27 C -0.13108(9) 0.17026(4) -0.14438(16) 0.0238(2) Uani 1 1 d .
H27 H -0.1999 0.1596 -0.2017 0.029 Uiso 1 1 calc R
C28 C -0.11494(8) 0.21963(4) -0.10180(15) 0.02021(19) Uani 1 1 d .
C29 C -0.01473(9) 0.23527(4) -0.01541(15) 0.0212(2) Uani 1 1 d .
H29 H -0.0034 0.2689 0.0152 0.025 Uiso 1 1 calc R
C30 C 0.06901(8) 0.20096(4) 0.02573(14) 0.01888(19) Uani 1 1 d .
H30 H 0.1373 0.2113 0.0857 0.023 Uiso 1 1 calc R
C31 C -0.18427(10) 0.30083(4) -0.13103(18) 0.0291(2) Uani 1 1 d .
H31A H -0.1327 0.3120 -0.2083 0.035 Uiso 1 1 calc R
H31B H -0.1521 0.3082 -0.0111 0.035 Uiso 1 1 calc R
C32 C -0.28855(10) 0.32631(5) -0.17322(18) 0.0298(2) Uani 1 1 d .
C33 C -0.37027(11) 0.34953(5) -0.2008(2) 0.0369(3) Uani 1 1 d .
H33 H -0.4357 0.3681 -0.2229 0.044 Uiso 1 1 calc R
N1 N 0.21561(6) 0.12437(3) 0.31826(11) 0.01441(15) Uani 1 1 d .
N2 N 0.05503(7) 0.13112(3) 0.45133(11) 0.01600(15) Uani 1 1 d .
N3 N 0.06823(6) 0.07118(3) 0.23570(10) 0.01332(14) Uani 1 1 d .
N4 N 0.10379(6) -0.00875(3) 0.13584(10) 0.01392(15) Uani 1 1 d .
N5 N 0.24064(6) 0.05311(3) 0.15801(10) 0.01327(14) Uani 1 1 d .
N6 N 0.39494(7) 0.09457(3) 0.30517(11) 0.01676(16) Uani 1 1 d .
O1 O 0.13912(6) 0.11910(3) 0.00609(9) 0.01572(14) Uani 1 1 d .
O2 O -0.20307(7) 0.24948(3) -0.15115(13) 0.0295(2) Uani 1 1 d .

loop_
_atom_site_aniso_label
_atom_site_aniso_U_11
_atom_site_aniso_U_22
_atom_site_aniso_U_33
_atom_site_aniso_U_23
_atom_site_aniso_U_13
_atom_site_aniso_U_12
B 0.0126(4) 0.0113(4) 0.0155(4) 0.0006(3) 0.0018(3) 0.0007(3)
C1 0.0152(4) 0.0125(4) 0.0192(4) -0.0003(3) 0.0013(3) -0.0019(3)
C2 0.0193(4) 0.0114(4) 0.0201(4) -0.0005(3) -0.0004(3) -0.0017(3)
C3 0.0216(5) 0.0167(4) 0.0278(5) -0.0027(4) -0.0033(4) -0.0020(4)
C4 0.0300(6) 0.0204(5) 0.0296(6) -0.0066(4) -0.0068(4) -0.0030(4)
C5 0.0354(6) 0.0190(5) 0.0240(5) -0.0069(4) -0.0018(4) 0.0000(4)
C6 0.0283(5) 0.0146(4) 0.0204(5) -0.0020(3) 0.0017(4) 0.0009(4)
C7 0.0212(4) 0.0105(4) 0.0183(4) -0.0001(3) 0.0007(3) -0.0005(3)
C8 0.0178(4) 0.0108(4) 0.0169(4) -0.0001(3) 0.0016(3) 0.0010(3)
C9 0.0142(4) 0.0131(4) 0.0161(4) 0.0009(3) 0.0019(3) 0.0020(3)
C10 0.0132(4) 0.0166(4) 0.0161(4) 0.0017(3) 0.0010(3) 0.0003(3)
C11 0.0160(4) 0.0238(5) 0.0169(4) 0.0015(3) 0.0033(3) 0.0014(3)
C12 0.0149(4) 0.0296(5) 0.0180(4) 0.0038(4) 0.0028(3) -0.0018(4)
C13 0.0156(4) 0.0246(5) 0.0195(4) 0.0048(4) -0.0003(3) -0.0046(3)
C14 0.0157(4) 0.0182(4) 0.0178(4) 0.0028(3) -0.0016(3) -0.0023(3)
C15 0.0121(4) 0.0157(4) 0.0151(4) 0.0018(3) -0.0002(3) 0.0002(3)
C16 0.0126(3) 0.0129(4) 0.0141(4) 0.0006(3) -0.0003(3) -0.0001(3)
C17 0.0141(4) 0.0114(4) 0.0144(4) -0.0004(3) 0.0004(3) 0.0006(3)
C18 0.0146(4) 0.0132(4) 0.0158(4) 0.0003(3) 0.0021(3) 0.0015(3)
C19 0.0196(4) 0.0137(4) 0.0225(5) -0.0012(3) 0.0022(3) 0.0016(3)
C20 0.0231(5) 0.0165(4) 0.0279(5) -0.0010(4) 0.0030(4) 0.0063(4)
C21 0.0182(4) 0.0220(5) 0.0284(5) 0.0003(4) 0.0021(4) 0.0072(4)
C22 0.0142(4) 0.0199(4) 0.0244(5) -0.0002(4) 0.0022(3) 0.0026(3)
C23 0.0138(4) 0.0138(4) 0.0178(4) -0.0003(3) 0.0028(3) 0.0011(3)
C24 0.0125(4) 0.0136(4) 0.0178(4) 0.0002(3) 0.0022(3) -0.0004(3)
C25 0.0162(4) 0.0128(4) 0.0156(4) 0.0027(3) 0.0023(3) 0.0014(3)
C26 0.0199(4) 0.0136(4) 0.0282(5) 0.0021(4) -0.0015(4) -0.0010(3)
C27 0.0183(4) 0.0170(4) 0.0338(6) 0.0033(4) -0.0039(4) -0.0009(3)
C28 0.0168(4) 0.0163(4) 0.0269(5) 0.0040(4) 0.0009(4) 0.0034(3)
C29 0.0201(4) 0.0140(4) 0.0284(5) -0.0010(4) -0.0002(4) 0.0021(3)
C30 0.0177(4) 0.0143(4) 0.0238(5) -0.0001(3) 0.0000(3) 0.0013(3)
C31 0.0236(5) 0.0179(5) 0.0437(7) -0.0019(4) -0.0021(5) 0.0065(4)
C32 0.0261(5) 0.0236(5) 0.0390(7) 0.0034(5) 0.0024(5) 0.0071(4)
C33 0.0292(6) 0.0337(7) 0.0484(8) 0.0104(6) 0.0073(5) 0.0129(5)
N1 0.0146(3) 0.0120(3) 0.0165(4) -0.0006(3) 0.0017(3) -0.0005(3)
N2 0.0171(3) 0.0130(3) 0.0180(4) 0.0001(3) 0.0027(3) 0.0016(3)
N3 0.0130(3) 0.0114(3) 0.0154(3) 0.0003(3) 0.0014(3) 0.0007(2)
N4 0.0126(3) 0.0135(3) 0.0150(3) -0.0002(3) -0.0005(3) -0.0002(3)
N5 0.0123(3) 0.0109(3) 0.0164(4) -0.0003(3) 0.0014(3) 0.0001(2)
N6 0.0145(3) 0.0138(3) 0.0220(4) -0.0010(3) 0.0026(3) -0.0019(3)
O1 0.0171(3) 0.0134(3) 0.0169(3) 0.0029(2) 0.0029(2) 0.0037(2)
O2 0.0197(4) 0.0171(4) 0.0492(5) 0.0045(3) -0.0035(3) 0.0046(3)

loop_
_atom_type_symbol
_atom_type_description
_atom_type_scat_dispersion_real
_atom_type_scat_dispersion_imag
_atom_type_scat_source
C C 0.0033 0.0016 'International Tables Vol C Tables 4.2.6.8 and 6.1.1.4'
H H 0.0000 0.0000 'International Tables Vol C Tables 4.2.6.8 and 6.1.1.4'
B B 0.0013 0.0007 'International Tables Vol C Tables 4.2.6.8 and 6.1.1.4'
N N 0.0061 0.0033 'International Tables Vol C Tables 4.2.6.8 and 6.1.1.4'
O O 0.0106 0.0060 'International Tables Vol C Tables 4.2.6.8 and 6.1.1.4'

loop_
_geom_angle_atom_site_label_1
_geom_angle_atom_site_label_2
_geom_angle_atom_site_label_3
_geom_angle
N3 B N1 103.12(8)
N5 B N1 103.99(7)
N5 B N3 104.20(7)
O1 B N1 117.20(8)
O1 B N3 116.01(8)
O1 B N5 110.85(8)
N1 C1 C2 105.48(8)
N6 C1 C2 130.15(9)
N6 C1 N1 122.56(9)
C3 C2 C1 132.14(10)
C3 C2 C7 120.68(10)
C7 C2 C1 107.10(8)
C2 C3 H3 121.1
C4 C3 C2 117.87(11)
C4 C3 H3 121.1
C3 C4 H4 119.3
C3 C4 C5 121.39(10)
C5 C4 H4 119.3
C4 C5 H5 119.4
C6 C5 C4 121.26(10)
C6 C5 H5 119.4
C5 C6 H6 120.9
C5 C6 C7 118.11(11)
C7 C6 H6 120.9
C2 C7 C8 107.31(8)
C6 C7 C2 120.63(9)
C6 C7 C8 131.95(10)
N1 C8 C7 105.41(8)
N2 C8 C7 130.40(9)
N2 C8 N1 122.72(9)
N2 C9 C10 130.62(9)
N2 C9 N3 122.31(9)
N3 C9 C10 105.49(8)
C11 C10 C9 132.33(9)
C11 C10 C15 120.62(9)
C15 C10 C9 106.99(8)
C10 C11 H11 121.1
C12 C11 C10 117.85(10)
C12 C11 H11 121.1
C11 C12 H12 119.3
C11 C12 C13 121.37(10)
C13 C12 H12 119.3
C12 C13 H13 119.2
C14 C13 C12 121.55(9)
C14 C13 H13 119.2
C13 C14 H14 121.2
C13 C14 C15 117.58(10)
C15 C14 H14 121.2
C10 C15 C16 107.11(8)
C14 C15 C10 120.92(9)
C14 C15 C16 131.89(9)
N3 C16 C15 105.69(8)
N4 C16 C15 130.66(8)
N4 C16 N3 122.50(8)
N4 C17 C18 129.93(8)
N4 C17 N5 122.45(8)
N5 C17 C18 105.66(8)
C19 C18 C17 131.91(9)
C19 C18 C23 120.93(9)
C23 C18 C17 107.05(8)
C18 C19 H19 121.1
C20 C19 C18 117.88(9)
C20 C19 H19 121.1
C19 C20 H20 119.3
C19 C20 C21 121.33(10)
C21 C20 H20 119.3
C20 C21 H21 119.3
C22 C21 C20 121.44(9)
C22 C21 H21 119.3
C21 C22 H22 121.1
C21 C22 C23 117.87(9)
C23 C22 H22 121.1
C18 C23 C24 107.14(8)
C22 C23 C18 120.48(9)
C22 C23 C24 132.24(9)
N5 C24 C23 105.56(8)
N6 C24 C23 130.73(8)
N6 C24 N5 122.30(8)
C30 C25 C26 119.81(9)
O1 C25 C26 119.49(9)
O1 C25 C30 120.55(8)
C25 C26 H26 120.1
C27 C26 C25 119.86(9)
C27 C26 H26 120.1
C26 C27 H27 119.8
C26 C27 C28 120.46(10)
C28 C27 H27 119.8
C27 C28 C29 119.94(9)
O2 C28 C27 114.94(9)
O2 C28 C29 125.12(10)
C28 C29 H29 120.4
C28 C29 C30 119.28(9)
C30 C29 H29 120.4
C25 C30 C29 120.62(9)
C25 C30 H30 119.7
C29 C30 H30 119.7
H31A C31 H31B 108.4
C32 C31 H31A 110.0
C32 C31 H31B 110.0
O2 C31 H31A 110.0
O2 C31 H31B 110.0
O2 C31 C32 108.36(10)
C33 C32 C31 175.60(15)
C32 C33 H33 180.0
C1 N1 B 122.56(8)
C8 N1 B 123.05(8)
C8 N1 C1 113.31(8)
C9 N2 C8 116.75(8)
C9 N3 B 123.44(8)
C16 N3 B 122.46(8)
C16 N3 C9 113.41(8)
C16 N4 C17 117.11(8)
C17 N5 B 122.21(8)
C17 N5 C24 113.20(8)
C24 N5 B 123.58(8)
C24 N6 C1 117.18(8)
C25 O1 B 119.45(8)
C28 O2 C31 116.04(9)

loop_
_geom_bond_atom_site_label_1
_geom_bond_atom_site_label_2
_geom_bond_distance
B N1 1.4999(13)
B N3 1.4948(13)
B N5 1.4883(13)
B O1 1.4349(12)
C1 C2 1.4555(14)
C1 N1 1.3676(12)
C1 N6 1.3452(13)
C2 C3 1.3981(14)
C2 C7 1.4232(15)
C3 H3 0.9500
C3 C4 1.3880(16)
C4 H4 0.9500
C4 C5 1.4034(19)
C5 H5 0.9500
C5 C6 1.3882(16)
C6 H6 0.9500
C6 C7 1.3937(14)
C7 C8 1.4561(13)
C8 N1 1.3672(13)
C8 N2 1.3465(13)
C9 C10 1.4576(13)
C9 N2 1.3448(12)
C9 N3 1.3646(12)
C10 C11 1.3921(14)
C10 C15 1.4250(14)
C11 H11 0.9500
C11 C12 1.3905(15)
C12 H12 0.9500
C12 C13 1.3992(16)
C13 H13 0.9500
C13 C14 1.3896(15)
C14 H14 0.9500
C14 C15 1.3939(13)
C15 C16 1.4553(13)
C16 N3 1.3624(12)
C16 N4 1.3433(12)
C17 C18 1.4528(13)
C17 N4 1.3450(12)
C17 N5 1.3650(12)
C18 C19 1.3918(13)
C18 C23 1.4227(13)
C19 H19 0.9500
C19 C20 1.3866(14)
C20 H20 0.9500
C20 C21 1.4012(16)
C21 H21 0.9500
C21 C22 1.3887(15)
C22 H22 0.9500
C22 C23 1.3949(13)
C23 C24 1.4576(13)
C24 N5 1.3651(12)
C24 N6 1.3430(12)
C25 C26 1.3928(14)
C25 C30 1.3835(13)
C25 O1 1.3813(11)
C26 H26 0.9500
C26 C27 1.3852(14)
C27 H27 0.9500
C27 C28 1.3903(15)
C28 C29 1.3930(14)
C28 O2 1.3704(12)
C29 H29 0.9500
C29 C30 1.3974(14)
C30 H30 0.9500
C31 H31A 0.9900
C31 H31B 0.9900
C31 C32 1.4608(16)
C31 O2 1.4201(14)
C32 C33 1.1858(17)
C33 H33 0.9500

loop_
_geom_torsion_atom_site_label_1
_geom_torsion_atom_site_label_2
_geom_torsion_atom_site_label_3
_geom_torsion_atom_site_label_4
_geom_torsion
C1 C2 C3 C4 -176.93(11)
C1 C2 C7 C6 175.44(9)
C1 C2 C7 C8 -1.09(11)
C2 C1 N1 B 179.26(8)
C2 C1 N1 C8 -12.26(11)
C2 C1 N6 C24 155.29(10)
C2 C3 C4 C5 2.16(18)
C2 C7 C8 N1 -5.94(10)
C2 C7 C8 N2 160.17(10)
C3 C2 C7 C6 -1.69(15)
C3 C2 C7 C8 -178.21(9)
C3 C4 C5 C6 -1.43(19)
C4 C5 C6 C7 -0.91(17)
C5 C6 C7 C2 2.42(15)
C5 C6 C7 C8 177.97(10)
C6 C7 C8 N1 178.08(10)
C6 C7 C8 N2 -15.82(18)
C7 C2 C3 C4 -0.63(16)
C7 C8 N1 B 179.99(8)
C7 C8 N1 C1 11.57(11)
C7 C8 N2 C9 -155.41(10)
C9 C10 C11 C12 -177.75(10)
C9 C10 C15 C14 175.41(8)
C9 C10 C15 C16 -1.57(10)
C10 C9 N2 C8 156.31(10)
C10 C9 N3 B 177.28(8)
C10 C9 N3 C16 -12.07(10)
C10 C11 C12 C13 3.09(15)
C10 C15 C16 N3 -5.36(10)
C10 C15 C16 N4 162.32(9)
C11 C10 C15 C14 -2.04(14)
C11 C10 C15 C16 -179.02(8)
C11 C12 C13 C14 -2.12(16)
C12 C13 C14 C15 -0.99(14)
C13 C14 C15 C10 3.01(13)
C13 C14 C15 C16 179.13(9)
C14 C15 C16 N3 178.13(9)
C14 C15 C16 N4 -14.20(17)
C15 C10 C11 C12 -1.04(14)
C15 C16 N3 B -178.13(8)
C15 C16 N3 C9 11.11(10)
C15 C16 N4 C17 -157.34(9)
C17 C18 C19 C20 -174.23(10)
C17 C18 C23 C22 173.54(9)
C17 C18 C23 C24 -2.73(11)
C18 C17 N4 C16 154.55(10)
C18 C17 N5 B 178.59(8)
C18 C17 N5 C24 -12.56(11)
C18 C19 C20 C21 0.80(17)
C18 C23 C24 N5 -4.48(11)
C18 C23 C24 N6 161.90(10)
C19 C18 C23 C22 -3.11(15)
C19 C18 C23 C24 -179.38(9)
C19 C20 C21 C22 -1.51(18)
C20 C21 C22 C23 -0.12(17)
C21 C22 C23 C18 2.36(15)
C21 C22 C23 C24 177.55(11)
C22 C23 C24 N5 179.85(11)
C22 C23 C24 N6 -13.77(19)
C23 C18 C19 C20 1.46(15)
C23 C24 N5 B 179.52(8)
C23 C24 N5 C17 10.84(11)
C23 C24 N6 C1 -155.81(10)
C25 C26 C27 C28 -0.16(18)
C26 C25 C30 C29 -1.76(16)
C26 C25 O1 B -97.17(11)
C26 C27 C28 C29 -0.96(18)
C26 C27 C28 O2 179.03(11)
C27 C28 C29 C30 0.71(17)
C27 C28 O2 C31 -171.52(11)
C28 C29 C30 C25 0.65(17)
C29 C28 O2 C31 8.47(18)
C30 C25 C26 C27 1.51(16)
C30 C25 O1 B 87.20(11)
C32 C31 O2 C28 -174.38(11)
N1 B N3 C9 31.03(11)
N1 B N3 C16 -138.80(8)
N1 B N5 C17 139.51(9)
N1 B N5 C24 -28.18(12)
N1 B O1 C25 -73.40(11)
N1 C1 C2 C3 -175.63(11)
N1 C1 C2 C7 7.70(10)
N1 C1 N6 C24 -7.05(14)
N1 C8 N2 C9 8.61(14)
N2 C8 N1 B 12.55(14)
N2 C8 N1 C1 -155.87(9)
N2 C9 C10 C11 19.38(17)
N2 C9 C10 C15 -157.65(10)
N2 C9 N3 B -15.68(14)
N2 C9 N3 C16 154.97(9)
N3 B N1 C1 137.96(9)
N3 B N1 C8 -29.40(11)
N3 B N5 C17 31.79(11)
N3 B N5 C24 -135.89(9)
N3 B O1 C25 48.92(12)
N3 C9 C10 C11 -175.08(10)
N3 C9 C10 C15 7.89(10)
N3 C9 N2 C8 -7.15(13)
N3 C16 N4 C17 8.55(13)
N4 C16 N3 B 12.94(13)
N4 C16 N3 C9 -157.82(8)
N4 C17 C18 C19 21.07(18)
N4 C17 C18 C23 -155.07(10)
N4 C17 N5 B -15.91(14)
N4 C17 N5 C24 152.94(9)
N5 B N1 C1 29.43(12)
N5 B N1 C8 -137.93(9)
N5 B N3 C9 139.40(8)
N5 B N3 C16 -30.43(11)
N5 B O1 C25 167.48(8)
N5 C17 C18 C19 -174.93(10)
N5 C17 C18 C23 8.94(10)
N5 C17 N4 C16 -7.13(13)
N5 C24 N6 C1 8.62(14)
N6 C1 C2 C3 19.75(19)
N6 C1 C2 C7 -156.92(10)
N6 C1 N1 B -14.66(14)
N6 C1 N1 C8 153.82(9)
N6 C24 N5 B 11.71(15)
N6 C24 N5 C17 -156.97(9)
O1 B N1 C1 -93.28(11)
O1 B N1 C8 99.36(11)
O1 B N3 C9 -98.45(10)
O1 B N3 C16 91.72(10)
O1 B N5 C17 -93.70(10)
O1 B N5 C24 98.62(10)
O1 C25 C26 C27 -174.14(10)
O1 C25 C30 C29 173.85(10)
O2 C28 C29 C30 -179.27(11)
